data_4027604
loop_
_publ_author_name
'Shin-ichiro Kato'
'Hiroto Noguchi'
'Atsushi Kobayashi'
'Toshitada Yoshihara'
'Seiji Tobita'
'Yosuke Nakamura'

_publ_section_title
;
 Bicarbazoles: Systematic Structure-Property Investigations on a Series of
 Conjugated Carbazole Dimers
;
_journal_name_full 'Journal of Organic Chemistry'
_journal_page_first 9120
_journal_page_last 9133
_journal_paper_doi 10.1021/jo3016538
_journal_volume 77
_journal_year 2012
_chemical_formula_sum 'C46 H58 N2'
_chemical_formula_weight 638.94
_chemical_name_systematic
; 
 ? 
;
_space_group_IT_number 14
_symmetry_cell_setting monoclinic
_symmetry_space_group_name_Hall '-P 2yab'
_symmetry_space_group_name_H-M 'P 1 21/a 1'
_atom_sites_solution_hydrogens geom
_atom_sites_solution_primary direct
_atom_sites_solution_secondary difmap
_audit_creation_method SHELXL-97
_cell_angle_alpha 90.0000(10)
_cell_angle_beta 97.3418(11)
_cell_angle_gamma 90.0000(10)
_cell_formula_units_Z 2
_cell_length_a 11.3501(9)
_cell_length_b 10.9536(8)
_cell_length_c 15.5409(13)
_cell_measurement_temperature 153(2)
_cell_volume 1916.3(3)
_computing_cell_refinement 'CrystalClear (Rigaku Corp., 2000)'
_computing_data_collection 'CrystalClear (Rigaku Corp., 2000)'
_computing_data_reduction 'CrystalClear (Rigaku Corp., 2000)'
_computing_structure_refinement 'SHELXL-97 (Sheldrick, 1997)'
_computing_structure_solution 'SHELXS-97 (Sheldrick, 1990)'
_diffrn_ambient_temperature 153(2)
_diffrn_detector_area_resol_mean 10.0000
_diffrn_measured_fraction_theta_full 0.972
_diffrn_measured_fraction_theta_max 0.972
_diffrn_measurement_method dtprofit.ref
_diffrn_radiation_monochromator graphite
_diffrn_radiation_source 'fine-focus sealed tube'
_diffrn_radiation_type MoK\a
_diffrn_radiation_wavelength 0.71070
_diffrn_reflns_av_R_equivalents 0.0173
_diffrn_reflns_av_sigmaI/netI 0.0279
_diffrn_reflns_limit_h_max 14
_diffrn_reflns_limit_h_min -14
_diffrn_reflns_limit_k_max 14
_diffrn_reflns_limit_k_min -14
_diffrn_reflns_limit_l_max 20
_diffrn_reflns_limit_l_min -19
_diffrn_reflns_number 11467
_diffrn_reflns_theta_full 27.50
_diffrn_reflns_theta_max 27.50
_diffrn_reflns_theta_min 5.10
_exptl_absorpt_coefficient_mu 0.063
_exptl_absorpt_correction_T_max 0.9826
_exptl_absorpt_correction_T_min 0.9631
_exptl_absorpt_correction_type multi-scan
_exptl_crystal_colour Yellow
_exptl_crystal_density_diffrn 1.107
_exptl_crystal_description Prism
_exptl_crystal_F_000 696
_exptl_crystal_size_max 0.60
_exptl_crystal_size_mid 0.60
_exptl_crystal_size_min 0.28
_refine_diff_density_max 0.295
_refine_diff_density_min -0.232
_refine_diff_density_rms 0.041
_refine_ls_extinction_method none
_refine_ls_goodness_of_fit_ref 1.122
_refine_ls_hydrogen_treatment mixed
_refine_ls_matrix_type full
_refine_ls_number_parameters 228
_refine_ls_number_reflns 4285
_refine_ls_number_restraints 0
_refine_ls_restrained_S_all 1.122
_refine_ls_R_factor_all 0.0558
_refine_ls_R_factor_gt 0.0538
_refine_ls_shift/su_max 0.000
_refine_ls_shift/su_mean 0.000
_refine_ls_structure_factor_coef Fsqd
_refine_ls_weighting_details 'calc w=1/[\s^2^(Fo^2^)+(0.0610P)^2^+0.6136P] where P=(Fo^2^+2Fc^2^)/3'
_refine_ls_weighting_scheme calc
_refine_ls_wR_factor_gt 0.1337
_refine_ls_wR_factor_ref 0.1354
_reflns_number_gt 4145
_reflns_number_total 4285
_reflns_threshold_expression >2sigma(I)
_cod_data_source_file jo3016538_si_004.cif
_cod_data_source_block crystalclear
_cod_database_code 4027604

loop_
_symmetry_equiv_pos_as_xyz
'x, y, z'
'-x+1/2, y+1/2, -z'
'-x, -y, -z'
'x-1/2, -y-1/2, z'

loop_
_atom_site_label
_atom_site_type_symbol
_atom_site_fract_x
_atom_site_fract_y
_atom_site_fract_z
_atom_site_U_iso_or_equiv
_atom_site_adp_type
_atom_site_occupancy
_atom_site_symmetry_multiplicity
_atom_site_calc_flag
_atom_site_refinement_flags
N1 N 0.24522(10) 0.17990(9) 0.87950(7) 0.0230(2) Uani 1 1 d .
C1 C 0.15532(11) 0.21395(11) 0.81443(8) 0.0220(3) Uani 1 1 d .
C2 C 0.09098(12) 0.32243(12) 0.80346(8) 0.0262(3) Uani 1 1 d .
H2 H 0.1039 0.3865 0.8448 0.031 Uiso 1 1 calc R
C3 C 0.00731(11) 0.33418(12) 0.73027(8) 0.0261(3) Uani 1 1 d .
H3 H -0.0368 0.4079 0.7222 0.031 Uiso 1 1 calc R
C4 C -0.01466(11) 0.24122(12) 0.66767(8) 0.0230(3) Uani 1 1 d .
C5 C 0.04900(11) 0.13227(11) 0.68123(8) 0.0223(3) Uani 1 1 d .
H4 H 0.0346 0.0674 0.6407 0.027 Uiso 1 1 calc R
C6 C 0.13355(10) 0.11819(11) 0.75385(7) 0.0204(3) Uani 1 1 d .
C7 C 0.21396(10) 0.02050(11) 0.78412(7) 0.0197(2) Uani 1 1 d .
C8 C 0.23050(10) -0.09584(11) 0.75183(8) 0.0212(3) Uani 1 1 d .
H5 H 0.1827 -0.1230 0.7008 0.025 Uiso 1 1 calc R
C9 C 0.31720(10) -0.17283(11) 0.79427(8) 0.0206(2) Uani 1 1 d .
C10 C 0.38875(11) -0.12655(11) 0.86681(8) 0.0218(3) Uani 1 1 d .
H6 H 0.4499 -0.1777 0.8944 0.026 Uiso 1 1 calc R
C11 C 0.37657(10) -0.00961(11) 0.90178(7) 0.0212(3) Uani 1 1 d .
C12 C 0.28357(10) 0.06278(11) 0.86058(7) 0.0202(2) Uani 1 1 d .
C13 C 0.46365(11) 0.03414(12) 0.97345(8) 0.0253(3) Uani 1 1 d .
C14 C 0.27073(13) 0.24910(13) 0.95993(9) 0.0319(3) Uani 1 1 d .
H25 H 0.3025 0.1926 1.0070 0.038 Uiso 1 1 calc R
H26 H 0.1955 0.2835 0.9753 0.038 Uiso 1 1 calc R
C15 C 0.35795(18) 0.35128(16) 0.95508(14) 0.0561(5) Uani 1 1 d .
H27 H 0.4331 0.3181 0.9405 0.084 Uiso 1 1 calc R
H28 H 0.3719 0.3928 1.0113 0.084 Uiso 1 1 calc R
H29 H 0.3258 0.4096 0.9103 0.084 Uiso 1 1 calc R
C16 C 0.33363(11) -0.30190(11) 0.75944(8) 0.0241(3) Uani 1 1 d .
C17 C 0.37363(13) -0.29253(14) 0.66870(9) 0.0330(3) Uani 1 1 d .
H7 H 0.3837 -0.3747 0.6458 0.050 Uiso 1 1 calc R
H8 H 0.4493 -0.2485 0.6727 0.050 Uiso 1 1 calc R
H9 H 0.3134 -0.2484 0.6298 0.050 Uiso 1 1 calc R
C18 C 0.21593(13) -0.37181(13) 0.75357(11) 0.0358(3) Uani 1 1 d .
H10 H 0.1893 -0.3753 0.8111 0.054 Uiso 1 1 calc R
H11 H 0.2273 -0.4549 0.7328 0.054 Uiso 1 1 calc R
H12 H 0.1559 -0.3299 0.7131 0.054 Uiso 1 1 calc R
C19 C 0.42723(13) -0.37475(13) 0.81785(9) 0.0338(3) Uani 1 1 d .
H13 H 0.4053 -0.3780 0.8768 0.051 Uiso 1 1 calc R
H14 H 0.5048 -0.3350 0.8190 0.051 Uiso 1 1 calc R
H15 H 0.4315 -0.4579 0.7951 0.051 Uiso 1 1 calc R
C20 C -0.10565(11) 0.25546(13) 0.58622(8) 0.0268(3) Uani 1 1 d .
C21 C -0.04877(15) 0.2227(2) 0.50550(10) 0.0474(5) Uani 1 1 d .
H16 H 0.0204 0.2752 0.5021 0.071 Uiso 1 1 calc R
H17 H -0.1066 0.2348 0.4538 0.071 Uiso 1 1 calc R
H18 H -0.0235 0.1371 0.5088 0.071 Uiso 1 1 calc R
C22 C -0.21092(13) 0.16937(16) 0.59415(11) 0.0416(4) Uani 1 1 d .
H19 H -0.1824 0.0849 0.5994 0.062 Uiso 1 1 calc R
H20 H -0.2695 0.1772 0.5424 0.062 Uiso 1 1 calc R
H21 H -0.2478 0.1912 0.6457 0.062 Uiso 1 1 calc R
C23 C -0.15458(15) 0.38584(15) 0.57513(11) 0.0414(4) Uani 1 1 d .
H22 H -0.1952 0.4072 0.6250 0.062 Uiso 1 1 calc R
H23 H -0.2108 0.3907 0.5219 0.062 Uiso 1 1 calc R
H24 H -0.0889 0.4429 0.5714 0.062 Uiso 1 1 calc R
H1 H 0.4723(16) 0.1260(18) 0.9801(12) 0.046(5) Uiso 1 1 d .

loop_
_atom_site_aniso_label
_atom_site_aniso_U_11
_atom_site_aniso_U_22
_atom_site_aniso_U_33
_atom_site_aniso_U_23
_atom_site_aniso_U_13
_atom_site_aniso_U_12
N1 0.0264(5) 0.0229(5) 0.0180(5) -0.0011(4) -0.0031(4) 0.0028(4)
C1 0.0221(6) 0.0256(6) 0.0178(6) 0.0012(4) 0.0008(4) 0.0012(5)
C2 0.0304(7) 0.0262(6) 0.0219(6) -0.0013(5) 0.0029(5) 0.0049(5)
C3 0.0261(6) 0.0277(6) 0.0245(6) 0.0030(5) 0.0032(5) 0.0075(5)
C4 0.0194(6) 0.0299(6) 0.0197(6) 0.0041(5) 0.0022(4) 0.0027(5)
C5 0.0207(6) 0.0259(6) 0.0197(6) 0.0009(4) -0.0001(4) -0.0001(4)
C6 0.0191(6) 0.0221(6) 0.0196(6) 0.0018(4) 0.0007(4) 0.0002(4)
C7 0.0181(6) 0.0228(6) 0.0175(5) 0.0024(4) -0.0006(4) -0.0006(4)
C8 0.0193(6) 0.0239(6) 0.0193(5) -0.0014(4) -0.0017(4) -0.0017(4)
C9 0.0192(6) 0.0224(6) 0.0201(6) 0.0006(4) 0.0020(4) -0.0009(4)
C10 0.0201(6) 0.0235(6) 0.0207(6) 0.0029(4) -0.0010(4) 0.0011(4)
C11 0.0208(6) 0.0234(6) 0.0181(5) 0.0020(4) -0.0018(4) -0.0009(4)
C12 0.0210(6) 0.0206(6) 0.0185(5) 0.0005(4) 0.0004(4) -0.0015(4)
C13 0.0256(7) 0.0251(6) 0.0233(6) -0.0021(5) -0.0045(5) 0.0006(5)
C14 0.0368(8) 0.0347(7) 0.0218(6) -0.0074(5) -0.0048(5) 0.0088(6)
C15 0.0644(12) 0.0329(8) 0.0624(12) -0.0065(8) -0.0248(9) -0.0051(8)
C16 0.0227(6) 0.0237(6) 0.0253(6) -0.0027(5) 0.0015(5) 0.0021(5)
C17 0.0343(7) 0.0381(8) 0.0269(7) -0.0062(6) 0.0045(5) 0.0036(6)
C18 0.0301(7) 0.0253(7) 0.0525(9) -0.0066(6) 0.0068(6) -0.0033(5)
C19 0.0386(8) 0.0282(7) 0.0330(7) -0.0022(5) -0.0008(6) 0.0104(6)
C20 0.0212(6) 0.0364(7) 0.0216(6) 0.0041(5) -0.0017(5) 0.0067(5)
C21 0.0349(8) 0.0842(13) 0.0217(7) 0.0004(7) -0.0021(6) 0.0201(8)
C22 0.0265(7) 0.0493(9) 0.0461(9) 0.0082(7) -0.0068(6) -0.0001(6)
C23 0.0440(9) 0.0415(9) 0.0356(8) 0.0081(6) -0.0070(6) 0.0111(7)

loop_
_atom_type_symbol
_atom_type_description
_atom_type_scat_dispersion_real
_atom_type_scat_dispersion_imag
_atom_type_scat_source
C C 0.0033 0.0016 'International Tables Vol C Tables 4.2.6.8 and 6.1.1.4'
H H 0.0000 0.0000 'International Tables Vol C Tables 4.2.6.8 and 6.1.1.4'
N N 0.0061 0.0033 'International Tables Vol C Tables 4.2.6.8 and 6.1.1.4'

loop_
_geom_angle_atom_site_label_1
_geom_angle_atom_site_label_2
_geom_angle_atom_site_label_3
_geom_angle
_geom_angle_site_symmetry_1
C1 N1 C12 108.18(10) .
C1 N1 C14 121.99(10) .
C12 N1 C14 128.61(10) .
N1 C1 C2 129.88(11) .
N1 C1 C6 109.58(10) .
C2 C1 C6 120.54(11) .
C3 C2 C1 118.11(12) .
C3 C2 H2 120.9 .
C1 C2 H2 120.9 .
C2 C3 C4 122.68(12) .
C2 C3 H3 118.7 .
C4 C3 H3 118.7 .
C5 C4 C3 118.09(11) .
C5 C4 C20 119.43(11) .
C3 C4 C20 122.48(11) .
C6 C5 C4 120.40(11) .
C6 C5 H4 119.8 .
C4 C5 H4 119.8 .
C5 C6 C1 120.15(11) .
C5 C6 C7 133.34(11) .
C1 C6 C7 106.50(10) .
C8 C7 C12 121.00(11) .
C8 C7 C6 132.03(11) .
C12 C7 C6 106.97(10) .
C7 C8 C9 120.16(11) .
C7 C8 H5 119.9 .
C9 C8 H5 119.9 .
C8 C9 C10 117.64(11) .
C8 C9 C16 120.02(11) .
C10 C9 C16 122.32(11) .
C9 C10 C11 124.53(11) .
C9 C10 H6 117.7 .
C11 C10 H6 117.7 .
C10 C11 C12 116.28(11) .
C10 C11 C13 119.99(11) .
C12 C11 C13 123.58(11) .
N1 C12 C11 131.07(11) .
N1 C12 C7 108.71(10) .
C11 C12 C7 120.17(11) .
C13 C13 C11 126.41(16) 3_657
C13 C13 H1 116.9(11) 3_657
C11 C13 H1 116.5(10) .
N1 C14 C15 113.83(13) .
N1 C14 H25 108.8 .
C15 C14 H25 108.8 .
N1 C14 H26 108.8 .
C15 C14 H26 108.8 .
H25 C14 H26 107.7 .
C14 C15 H27 109.5 .
C14 C15 H28 109.5 .
H27 C15 H28 109.5 .
C14 C15 H29 109.5 .
H27 C15 H29 109.5 .
H28 C15 H29 109.5 .
C19 C16 C18 107.97(12) .
C19 C16 C9 112.19(10) .
C18 C16 C9 109.71(10) .
C19 C16 C17 108.33(11) .
C18 C16 C17 109.62(11) .
C9 C16 C17 108.98(11) .
C16 C17 H7 109.5 .
C16 C17 H8 109.5 .
H7 C17 H8 109.5 .
C16 C17 H9 109.5 .
H7 C17 H9 109.5 .
H8 C17 H9 109.5 .
C16 C18 H10 109.5 .
C16 C18 H11 109.5 .
H10 C18 H11 109.5 .
C16 C18 H12 109.5 .
H10 C18 H12 109.5 .
H11 C18 H12 109.5 .
C16 C19 H13 109.5 .
C16 C19 H14 109.5 .
H13 C19 H14 109.5 .
C16 C19 H15 109.5 .
H13 C19 H15 109.5 .
H14 C19 H15 109.5 .
C21 C20 C23 108.16(13) .
C21 C20 C4 110.08(11) .
C23 C20 C4 112.51(12) .
C21 C20 C22 109.65(14) .
C23 C20 C22 107.80(12) .
C4 C20 C22 108.59(11) .
C20 C21 H16 109.5 .
C20 C21 H17 109.5 .
H16 C21 H17 109.5 .
C20 C21 H18 109.5 .
H16 C21 H18 109.5 .
H17 C21 H18 109.5 .
C20 C22 H19 109.5 .
C20 C22 H20 109.5 .
H19 C22 H20 109.5 .
C20 C22 H21 109.5 .
H19 C22 H21 109.5 .
H20 C22 H21 109.5 .
C20 C23 H22 109.5 .
C20 C23 H23 109.5 .
H22 C23 H23 109.5 .
C20 C23 H24 109.5 .
H22 C23 H24 109.5 .
H23 C23 H24 109.5 .

loop_
_geom_bond_atom_site_label_1
_geom_bond_atom_site_label_2
_geom_bond_distance
_geom_bond_site_symmetry_2
N1 C1 1.3924(15) .
N1 C12 1.3980(15) .
N1 C14 1.4589(16) .
C1 C2 1.3937(17) .
C1 C6 1.4101(17) .
C2 C3 1.3915(18) .
C2 H2 0.9500 .
C3 C4 1.4083(18) .
C3 H3 0.9500 .
C4 C5 1.3971(17) .
C4 C20 1.5359(17) .
C5 C6 1.3935(16) .
C5 H4 0.9500 .
C6 C7 1.4455(16) .
C7 C8 1.3910(17) .
C7 C12 1.4180(16) .
C8 C9 1.3959(16) .
C8 H5 0.9500 .
C9 C10 1.3976(16) .
C9 C16 1.5337(17) .
C10 C11 1.4051(17) .
C10 H6 0.9500 .
C11 C12 1.4072(16) .
C11 C13 1.4717(16) .
C13 C13 1.322(2) 3_657
C13 H1 1.02(2) .
C14 C15 1.502(2) .
C14 H25 0.9900 .
C14 H26 0.9900 .
C15 H27 0.9800 .
C15 H28 0.9800 .
C15 H29 0.9800 .
C16 C19 1.5307(18) .
C16 C18 1.5323(18) .
C16 C17 1.5391(18) .
C17 H7 0.9800 .
C17 H8 0.9800 .
C17 H9 0.9800 .
C18 H10 0.9800 .
C18 H11 0.9800 .
C18 H12 0.9800 .
C19 H13 0.9800 .
C19 H14 0.9800 .
C19 H15 0.9800 .
C20 C21 1.525(2) .
C20 C23 1.534(2) .
C20 C22 1.539(2) .
C21 H16 0.9800 .
C21 H17 0.9800 .
C21 H18 0.9800 .
C22 H19 0.9800 .
C22 H20 0.9800 .
C22 H21 0.9800 .
C23 H22 0.9800 .
C23 H23 0.9800 .
C23 H24 0.9800 .

loop_
_geom_torsion_atom_site_label_1
_geom_torsion_atom_site_label_2
_geom_torsion_atom_site_label_3
_geom_torsion_atom_site_label_4
_geom_torsion
_geom_torsion_site_symmetry_4
C12 N1 C1 C2 -178.63(13) .
C14 N1 C1 C2 13.0(2) .
C12 N1 C1 C6 1.03(14) .
C14 N1 C1 C6 -167.35(12) .
N1 C1 C2 C3 178.10(12) .
C6 C1 C2 C3 -1.53(18) .
C1 C2 C3 C4 0.17(19) .
C2 C3 C4 C5 1.33(19) .
C2 C3 C4 C20 -178.96(12) .
C3 C4 C5 C6 -1.46(18) .
C20 C4 C5 C6 178.82(11) .
C4 C5 C6 C1 0.14(18) .
C4 C5 C6 C7 -178.16(12) .
N1 C1 C6 C5 -178.30(10) .
C2 C1 C6 C5 1.40(18) .
N1 C1 C6 C7 0.41(13) .
C2 C1 C6 C7 -179.89(11) .
C5 C6 C7 C8 -3.0(2) .
C1 C6 C7 C8 178.53(12) .
C5 C6 C7 C12 176.80(13) .
C1 C6 C7 C12 -1.67(13) .
C12 C7 C8 C9 -0.50(18) .
C6 C7 C8 C9 179.27(12) .
C7 C8 C9 C10 -2.83(17) .
C7 C8 C9 C16 178.87(11) .
C8 C9 C10 C11 2.44(18) .
C16 C9 C10 C11 -179.30(11) .
C9 C10 C11 C12 1.36(18) .
C9 C10 C11 C13 -174.36(11) .
C1 N1 C12 C11 175.25(12) .
C14 N1 C12 C11 -17.4(2) .
C1 N1 C12 C7 -2.10(13) .
C14 N1 C12 C7 165.27(12) .
C10 C11 C12 N1 178.17(12) .
C13 C11 C12 N1 -6.3(2) .
C10 C11 C12 C7 -4.74(17) .
C13 C11 C12 C7 170.80(11) .
C8 C7 C12 N1 -177.84(10) .
C6 C7 C12 N1 2.33(13) .
C8 C7 C12 C11 4.47(17) .
C6 C7 C12 C11 -175.36(10) .
C10 C11 C13 C13 -19.9(2) 3_657
C12 C11 C13 C13 164.71(17) 3_657
C1 N1 C14 C15 -88.25(16) .
C12 N1 C14 C15 105.92(16) .
C8 C9 C16 C19 -176.36(11) .
C10 C9 C16 C19 5.42(17) .
C8 C9 C16 C18 -56.36(15) .
C10 C9 C16 C18 125.43(13) .
C8 C9 C16 C17 63.67(14) .
C10 C9 C16 C17 -114.54(13) .
C5 C4 C20 C21 -51.38(17) .
C3 C4 C20 C21 128.91(15) .
C5 C4 C20 C23 -172.09(12) .
C3 C4 C20 C23 8.20(18) .
C5 C4 C20 C22 68.67(15) .
C3 C4 C20 C22 -111.04(14) .
